data_7715210
loop_
_publ_author_name
'Nekvinda, Jan'
'Bavol, Dmytro'
'Liteck&#xe1;, Miroslava'
'T&#xfc;z&#xfc;n, Ece Zeynep'
'Du&#x161;ek, Michal'
'Gr&#xfc;ner, Bohum&#xed;r'

_publ_section_title
;
 Synthetic routes to carbon substituted cobalt bis(dicarbollide) alkyl
 halides and aromatic amines along with closely related irregular
 pathways.
;
_journal_issue 13
_journal_name_full 'Dalton transactions (Cambridge, England : 2003)'
_journal_page_first 5816
_journal_page_last 5826
_journal_paper_doi 10.1039/d4dt00072b
_journal_volume 53
_journal_year 2024
_chemical_formula_moiety 'C10 H36 B18 Co N'
_chemical_formula_sum 'C10 H36 B18 Co N'
_chemical_formula_weight 423.91
_space_group_crystal_system monoclinic
_space_group_IT_number 14
_space_group_name_Hall '-P 2ybc'
_space_group_name_H-M_alt 'P 1 21/c 1'
_atom_sites_solution_hydrogens geom
_atom_sites_solution_primary dual
_audit_creation_date 2023-03-01
_audit_creation_method
;
Olex2 1.5-alpha
(compiled 2021.10.07 svn.r9718050b for OlexSys, GUI svn.r6410)
;
_audit_update_record
;
2023-03-03 deposited with the CCDC.	2024-02-19 downloaded from the CCDC.
;
_cell_angle_alpha 90
_cell_angle_beta 94.582(2)
_cell_angle_gamma 90
_cell_formula_units_Z 4
_cell_length_a 13.7657(3)
_cell_length_b 11.6644(2)
_cell_length_c 14.2364(3)
_cell_measurement_reflns_used 10536
_cell_measurement_temperature 100.00(10)
_cell_measurement_theta_max 73.4000
_cell_measurement_theta_min 3.2150
_cell_volume 2278.61(8)
_computing_cell_refinement 'CrysAlisPro 1.171.42.73a (Rigaku OD, 2022)'
_computing_data_collection 'CrysAlisPro 1.171.42.73a (Rigaku OD, 2022)'
_computing_data_reduction 'CrysAlisPro 1.171.42.73a (Rigaku OD, 2022)'
_computing_molecular_graphics 'Olex2 1.5-alpha (Dolomanov et al., 2009)'
_computing_publication_material 'Olex2 1.5-alpha (Dolomanov et al., 2009)'
_computing_structure_refinement 'SHELXL 2018/3 (Sheldrick, 2015)'
_computing_structure_solution 'SHELXT 2018/2 (Sheldrick, 2018)'
_diffrn_ambient_environment N~2~
_diffrn_ambient_temperature 100.00(10)
_diffrn_detector 'Hybrid Pixel Array Detector'
_diffrn_detector_area_resol_mean 10.0000
_diffrn_detector_type HyPix
_diffrn_measured_fraction_theta_full 0.996
_diffrn_measured_fraction_theta_max 0.996
_diffrn_measurement_details
;
List of Runs (angles in degrees, time in seconds):

  # Type    Start    End  Width  t~exp~   \w     \q     \k     \f   Frames
#--------------------------------------------------------------------------
  1  \w    -71.00  19.00   0.50   25.00    --  -49.54  81.00  -7.00  180
  2  \w    -18.00  37.00   0.50   25.00    --   49.54 -81.00-129.00  110
  3  \w   -111.00 -85.00   0.50  100.00    --  -90.00  81.00  -7.00   52
  4  \w    -59.00 -27.00   0.50  100.00    --  -90.00  81.00  -7.00   64
  5  \w   -153.00-127.00   0.50  100.00    --  -90.00 -81.00-129.00   52
  6  \w     37.00  98.00   0.50  100.00    --  107.40 -81.00-129.00  122
  7  \w    -41.00  23.00   0.50   25.00    --  -49.54  37.00 120.00  128
  8  \w    -22.00  24.00   0.50   25.00    --  -49.54  19.00 -30.00   92
  9  \w   -118.00 -91.00   0.50   25.00    --  -49.54 -77.00-120.00   54
 10  \w   -110.00 -80.00   0.50   25.00    --  -49.54-125.00  30.00   60
 11  \w    -22.00  23.00   0.50   25.00    --   49.54 -19.00 -60.00   90
 12  \w   -160.00 -83.00   0.50  100.00    --  -90.00 -37.00 120.00  154
 13  \w    -60.00 -21.00   0.50  100.00    --  -90.00  57.00 -60.00   78
 14  \w   -160.00 -91.00   0.50  100.00    --  -90.00 -99.00 -90.00  138
 15  \w    -66.00 -24.00   0.50  100.00    --  -90.00  57.00-180.00   84
 16  \w   -160.00 -83.00   0.50  100.00    --  -90.00 -37.00 150.00  154
 17  \w   -157.00 -82.00   0.50  100.00    --  -90.00 -19.00-120.00  150
 18  \w   -161.00 -89.00   0.50  100.00    --  -90.00 -77.00 120.00  144
 19  \w    101.00 176.00   0.50  100.00    --  107.40  37.00   0.00  150
 20  \w     39.00 111.00   0.50  100.00    --  107.40-125.00   0.00  144
 21  \w     38.00 105.00   0.50  100.00    --  107.40 -99.00-120.00  134
 22  \w     40.00 112.00   0.50  100.00    --  107.40-125.00  30.00  144
 23  \w     96.00 178.00   0.50  100.00    --  107.40  57.00  30.00  164
 24  \w     38.00  64.00   0.50  100.00    --  107.40 -57.00  90.00   52
 25  \w     36.00  66.00   0.50  100.00    --  107.40 -57.00  60.00   60
 26  \w    104.00 177.00   0.50  100.00    --  107.40  19.00 -60.00  146
 27  \w    136.00 162.00   0.50  100.00    --  107.40  81.00  -7.00   52
;
_diffrn_measurement_device 'four-circle diffractometer'
_diffrn_measurement_device_type 'XtaLAB Synergy, Dualflex, HyPix'
_diffrn_measurement_method '\w scans'
_diffrn_orient_matrix_type 'CrysAlisPro convention (1999,Acta A55,543-557)'
_diffrn_orient_matrix_UB_11 -0.0647224000
_diffrn_orient_matrix_UB_12 0.0411995000
_diffrn_orient_matrix_UB_13 -0.0866603000
_diffrn_orient_matrix_UB_21 0.0292212000
_diffrn_orient_matrix_UB_22 -0.1065049000
_diffrn_orient_matrix_UB_23 -0.0552842000
_diffrn_orient_matrix_UB_31 -0.0869943000
_diffrn_orient_matrix_UB_32 -0.0664227000
_diffrn_orient_matrix_UB_33 0.0347383000
_diffrn_radiation_monochromator mirror
_diffrn_radiation_probe x-ray
_diffrn_radiation_type 'Cu K\a'
_diffrn_radiation_wavelength 1.54184
_diffrn_reflns_av_R_equivalents 0.0476
_diffrn_reflns_av_unetI/netI 0.0350
_diffrn_reflns_Laue_measured_fraction_full 0.996
_diffrn_reflns_Laue_measured_fraction_max 0.996
_diffrn_reflns_limit_h_max 15
_diffrn_reflns_limit_h_min -16
_diffrn_reflns_limit_k_max 13
_diffrn_reflns_limit_k_min -13
_diffrn_reflns_limit_l_max 16
_diffrn_reflns_limit_l_min -16
_diffrn_reflns_number 20741
_diffrn_reflns_point_group_measured_fraction_full 0.996
_diffrn_reflns_point_group_measured_fraction_max 0.996
_diffrn_reflns_theta_full 66.599
_diffrn_reflns_theta_max 66.599
_diffrn_reflns_theta_min 3.221
_diffrn_source 'micro-focus sealed X-ray tube'
_diffrn_source_type 'PhotonJet (Cu) X-ray Source'
_exptl_absorpt_coefficient_mu 5.836
_exptl_absorpt_correction_T_max 1.000
_exptl_absorpt_correction_T_min 0.887
_exptl_absorpt_correction_type gaussian
_exptl_absorpt_process_details
;
CrysAlisPro 1.171.42.73a (Rigaku Oxford Diffraction, 2022)
Numerical absorption correction based on gaussian integration over
a multifaceted crystal model
Empirical absorption correction using spherical harmonics,
implemented in SCALE3 ABSPACK scaling algorithm.
;
_exptl_crystal_colour yellow
_exptl_crystal_colour_primary yellow
_exptl_crystal_density_diffrn 1.236
_exptl_crystal_description prism
_exptl_crystal_F_000 880
_exptl_crystal_size_max 0.09
_exptl_crystal_size_mid 0.05
_exptl_crystal_size_min 0.03
_refine_diff_density_max 0.824
_refine_diff_density_min -0.580
_refine_diff_density_rms 0.058
_refine_ls_extinction_method none
_refine_ls_goodness_of_fit_ref 1.067
_refine_ls_hydrogen_treatment constr
_refine_ls_matrix_type full
_refine_ls_number_parameters 274
_refine_ls_number_reflns 4007
_refine_ls_number_restraints 0
_refine_ls_restrained_S_all 1.067
_refine_ls_R_factor_all 0.0527
_refine_ls_R_factor_gt 0.0466
_refine_ls_shift/su_max 0.000
_refine_ls_shift/su_mean 0.000
_refine_ls_structure_factor_coef Fsqd
_refine_ls_weighting_details 'w=1/[\s^2^(Fo^2^)+(0.0733P)^2^+1.4047P] where P=(Fo^2^+2Fc^2^)/3'
_refine_ls_weighting_scheme calc
_refine_ls_wR_factor_gt 0.1225
_refine_ls_wR_factor_ref 0.1257
_reflns_Friedel_coverage 0.000
_reflns_number_gt 3554
_reflns_number_total 4007
_reflns_threshold_expression 'I > 2\s(I)'
_cod_data_source_file d4dt00072b2.cif
_cod_data_source_block q2-39-3_10_cu_100-gg
_cod_depositor_comments 'Adding full bibliography for 7715207--7715212.cif.'
_cod_database_code 7715210
_shelx_shelxl_version_number 2018/3
_chemical_oxdiff_formula 'C10 H36 N B18'
_shelx_space_group_comment
;
The symmetry employed for this shelxl refinement is uniquely defined
by the following loop, which should always be used as a source of
symmetry information in preference to the above space-group names.
They are only intended as comments.
;
_shelx_estimated_absorpt_t_max 0.844
_shelx_estimated_absorpt_t_min 0.622
_olex2_refinement_description
;
1. Fixed Uiso
 At 1.2 times of:
  All B(H) groups, All C(H) groups, All C(H,H) groups
 At 1.5 times of:
  All C(H,H,H) groups
2.a Secondary CH2 refined with riding coordinates:
 C3(H3A,H3B), C4(H4A,H4B), C5(H5A,H5B)
2.b Idealised Me refined as rotating group:
 C7(H7A,H7B,H7C), C8(H8A,H8B,H8C), C6(H6A,H6B,H6C)
2.c Boron cage BH refined with riding coordinates:
 C1'(H1'), C2'(H2'), B4(H4), C2(H2), B7'(H7'), B6(H6), B8'(H8'), B4'(H4'),
 B7(H7), B8(H8), B5(H5), B11(H11), B5'(H5'), B12'(H12'), B6'(H6'), B12(H12),
 B10(H10), B11'(H11'), B9'(H9'), B9(H9), B10'(H10')
;
_olex2_submission_special_instructions 'No special instructions were received'
_oxdiff_exptl_absorpt_empirical_details
;
Empirical correction (ABSPACK) includes:
- Absorption correction using spherical harmonics
- Frame scaling
;
_oxdiff_exptl_absorpt_empirical_full_max 1.368
_oxdiff_exptl_absorpt_empirical_full_min 0.767

loop_
_space_group_symop_operation_xyz
'x, y, z'
'-x, y+1/2, -z+1/2'
'-x, -y, -z'
'x, -y-1/2, z-1/2'

loop_
_atom_site_label
_atom_site_type_symbol
_atom_site_fract_x
_atom_site_fract_y
_atom_site_fract_z
_atom_site_U_iso_or_equiv
_atom_site_adp_type
_atom_site_occupancy
_atom_site_site_symmetry_order
_atom_site_calc_flag
_atom_site_refinement_flags_posn
_atom_site_refinement_flags_adp
_atom_site_refinement_flags_occupancy
_atom_site_disorder_assembly
_atom_site_disorder_group
Co3 Co 0.26656(3) 0.78538(3) 0.76849(3) 0.02285(15) Uani 1 1 d . . . . .
N1 N 0.22888(16) 0.29452(16) 0.50041(16) 0.0260(5) Uani 1 1 d . . . . .
C1 C 0.19805(18) 0.6270(2) 0.73619(17) 0.0234(5) Uani 1 1 d . . . . .
C3 C 0.25241(19) 0.5585(2) 0.66499(18) 0.0261(5) Uani 1 1 d . . . . .
H3A H 0.311211 0.524789 0.698857 0.031 Uiso 1 1 calc R U . . .
H3B H 0.274917 0.612948 0.617977 0.031 Uiso 1 1 calc R U . . .
C4 C 0.19628(19) 0.4617(2) 0.61152(19) 0.0281(6) Uani 1 1 d . . . . .
H4A H 0.165720 0.410639 0.656242 0.034 Uiso 1 1 calc R U . . .
H4B H 0.144391 0.493951 0.567045 0.034 Uiso 1 1 calc R U . . .
C1' C 0.40307(19) 0.7638(2) 0.7207(2) 0.0276(6) Uani 1 1 d . . . . .
H1' H 0.415942 0.669237 0.716172 0.033 Uiso 1 1 calc R U . . .
C5 C 0.26919(19) 0.3955(2) 0.55835(18) 0.0258(5) Uani 1 1 d . . . . .
H5A H 0.321287 0.367009 0.604442 0.031 Uiso 1 1 calc R U . . .
H5B H 0.299724 0.449330 0.515706 0.031 Uiso 1 1 calc R U . . .
C2' C 0.32701(19) 0.8296(2) 0.64650(19) 0.0275(6) Uani 1 1 d . . . . .
H2' H 0.285140 0.781889 0.588209 0.033 Uiso 1 1 calc R U . . .
B4 B 0.2475(2) 0.6388(2) 0.8461(2) 0.0227(6) Uani 1 1 d . . . . .
H4 H 0.321195 0.602126 0.867230 0.027 Uiso 1 1 calc R U . . .
C7 C 0.1905(2) 0.2041(2) 0.5625(2) 0.0325(6) Uani 1 1 d . . . . .
H7A H 0.242066 0.180838 0.610112 0.049 Uiso 1 1 calc R U . . .
H7B H 0.169246 0.137549 0.524162 0.049 Uiso 1 1 calc R U . . .
H7C H 0.135184 0.234829 0.593680 0.049 Uiso 1 1 calc R U . . .
C8 C 0.3114(2) 0.2455(2) 0.4510(2) 0.0369(7) Uani 1 1 d . . . . .
H8A H 0.336866 0.304001 0.410167 0.055 Uiso 1 1 calc R U . . .
H8B H 0.288120 0.179611 0.412853 0.055 Uiso 1 1 calc R U . . .
H8C H 0.363272 0.220631 0.497778 0.055 Uiso 1 1 calc R U . . .
C2 C 0.1278(2) 0.7431(2) 0.7096(2) 0.0353(6) Uani 1 1 d . . . . .
H2 H 0.116846 0.778629 0.636409 0.042 Uiso 1 1 calc R U . . .
C6 C 0.1489(2) 0.3303(2) 0.4289(2) 0.0353(6) Uani 1 1 d . . . . .
H6A H 0.092702 0.356454 0.461179 0.053 Uiso 1 1 calc R U . . .
H6B H 0.129769 0.264958 0.388280 0.053 Uiso 1 1 calc R U . . .
H6C H 0.172034 0.392824 0.390486 0.053 Uiso 1 1 calc R U . . .
B7' B 0.2721(2) 0.9416(2) 0.6966(2) 0.0307(7) Uani 1 1 d . . . . .
H7' H 0.197153 0.974783 0.675722 0.037 Uiso 1 1 calc R U . . .
B6 B 0.0734(2) 0.6101(3) 0.7340(2) 0.0283(6) Uani 1 1 d . . . . .
H6 H 0.028629 0.559786 0.679315 0.034 Uiso 1 1 calc R U . . .
B8' B 0.3262(2) 0.9438(3) 0.8164(2) 0.0325(7) Uani 1 1 d . . . . .
H8' H 0.288538 0.979783 0.876722 0.039 Uiso 1 1 calc R U . . .
B4' B 0.4082(2) 0.8238(3) 0.8294(2) 0.0322(7) Uani 1 1 d . . . . .
H4' H 0.424730 0.777562 0.897695 0.039 Uiso 1 1 calc R U . . .
B7 B 0.1298(2) 0.8341(3) 0.8107(2) 0.0299(7) Uani 1 1 d . . . . .
H7 H 0.118235 0.929157 0.807699 0.036 Uiso 1 1 calc R U . . .
B8 B 0.2101(2) 0.7636(3) 0.8994(2) 0.0311(7) Uani 1 1 d . . . . .
H8 H 0.253791 0.811163 0.956562 0.037 Uiso 1 1 calc R U . . .
B5 B 0.1520(2) 0.5429(3) 0.8211(2) 0.0296(6) Uani 1 1 d . . . . .
H5 H 0.160370 0.447419 0.824437 0.035 Uiso 1 1 calc R U . . .
B11 B 0.0305(2) 0.7382(3) 0.7821(2) 0.0313(7) Uani 1 1 d . . . . .
H11 H -0.043550 0.772662 0.758992 0.038 Uiso 1 1 calc R U . . .
B5' B 0.5020(2) 0.8470(3) 0.7507(3) 0.0360(7) Uani 1 1 d . . . . .
H5' H 0.577748 0.813875 0.767746 0.043 Uiso 1 1 calc R U . . .
B12' B 0.3699(2) 1.0364(3) 0.7293(3) 0.0357(7) Uani 1 1 d . . . . .
H12' H 0.357636 1.131226 0.732443 0.043 Uiso 1 1 calc R U . . .
B6' B 0.4497(2) 0.8463(3) 0.6334(2) 0.0341(7) Uani 1 1 d . . . . .
H6' H 0.489067 0.812590 0.573337 0.041 Uiso 1 1 calc R U . . .
B12 B 0.0817(3) 0.7492(3) 0.9009(2) 0.0355(7) Uani 1 1 d . . . . .
H12 H 0.041739 0.790359 0.957614 0.043 Uiso 1 1 calc R U . . .
B10 B 0.0456(2) 0.6129(3) 0.8533(2) 0.0339(7) Uani 1 1 d . . . . .
H10 H -0.017855 0.564799 0.878205 0.041 Uiso 1 1 calc R U . . .
B11' B 0.3681(2) 0.9624(3) 0.6204(2) 0.0344(7) Uani 1 1 d . . . . .
H11' H 0.354382 1.006385 0.550663 0.041 Uiso 1 1 calc R U . . .
B9' B 0.4547(2) 0.9642(3) 0.8105(3) 0.0359(7) Uani 1 1 d . . . . .
H9' H 0.499465 1.010564 0.867703 0.043 Uiso 1 1 calc R U . . .
B9 B 0.1573(2) 0.6275(3) 0.9239(2) 0.0340(7) Uani 1 1 d . . . . .
H9 H 0.168743 0.587528 0.995440 0.041 Uiso 1 1 calc R U . . .
B10' B 0.4799(2) 0.9783(3) 0.6903(3) 0.0378(8) Uani 1 1 d . . . . .
H10' H 0.540249 1.034324 0.668437 0.045 Uiso 1 1 calc R U . . .

loop_
_atom_site_aniso_label
_atom_site_aniso_U_11
_atom_site_aniso_U_22
_atom_site_aniso_U_33
_atom_site_aniso_U_23
_atom_site_aniso_U_13
_atom_site_aniso_U_12
Co3 0.0241(2) 0.0152(2) 0.0285(2) -0.00372(15) -0.00252(16) 0.00216(15)
N1 0.0321(12) 0.0163(10) 0.0301(11) -0.0008(8) 0.0049(9) -0.0034(8)
C1 0.0227(12) 0.0191(12) 0.0279(13) -0.0003(10) -0.0012(10) -0.0002(10)
C3 0.0306(13) 0.0160(12) 0.0317(14) -0.0024(10) 0.0030(11) -0.0019(10)
C4 0.0299(13) 0.0193(12) 0.0346(14) -0.0041(11) 0.0003(11) -0.0014(10)
C1' 0.0236(13) 0.0185(12) 0.0403(15) -0.0061(11) 0.0002(11) 0.0015(10)
C5 0.0301(13) 0.0178(12) 0.0291(13) -0.0028(10) 0.0007(10) -0.0023(10)
C2' 0.0297(14) 0.0181(12) 0.0341(14) -0.0006(10) -0.0007(11) -0.0025(10)
B4 0.0226(14) 0.0199(13) 0.0254(14) -0.0045(11) 0.0012(11) 0.0019(11)
C7 0.0418(16) 0.0160(12) 0.0407(16) 0.0035(11) 0.0101(13) -0.0035(11)
C8 0.0415(16) 0.0259(14) 0.0450(17) -0.0066(12) 0.0144(13) -0.0017(12)
C2 0.0344(15) 0.0243(13) 0.0463(17) -0.0054(12) -0.0024(13) 0.0047(12)
C6 0.0408(16) 0.0306(15) 0.0333(15) -0.0021(12) -0.0052(12) -0.0071(12)
B7' 0.0345(16) 0.0161(13) 0.0405(18) -0.0037(12) -0.0035(13) 0.0013(12)
B6 0.0250(14) 0.0244(14) 0.0352(16) 0.0011(12) 0.0000(12) -0.0002(12)
B8' 0.0321(16) 0.0220(14) 0.0424(18) -0.0104(13) -0.0049(13) 0.0037(12)
B4' 0.0340(17) 0.0234(15) 0.0371(17) -0.0072(13) -0.0092(13) 0.0029(13)
B7 0.0286(15) 0.0267(15) 0.0343(16) -0.0063(13) 0.0018(12) 0.0053(12)
B8 0.0330(16) 0.0268(15) 0.0328(16) -0.0051(13) -0.0009(13) 0.0048(13)
B5 0.0326(16) 0.0232(14) 0.0324(16) 0.0021(12) -0.0001(12) -0.0004(12)
B11 0.0256(15) 0.0292(15) 0.0391(17) -0.0034(13) 0.0021(13) 0.0046(13)
B5' 0.0286(16) 0.0252(15) 0.053(2) -0.0069(14) -0.0047(14) -0.0018(13)
B12' 0.0382(18) 0.0158(13) 0.052(2) -0.0049(13) -0.0044(15) -0.0027(13)
B6' 0.0308(16) 0.0247(15) 0.0470(19) -0.0049(14) 0.0047(14) -0.0043(13)
B12 0.0366(18) 0.0336(17) 0.0368(17) -0.0066(14) 0.0055(14) 0.0038(14)
B10 0.0320(16) 0.0335(17) 0.0369(17) -0.0015(13) 0.0074(13) 0.0001(13)
B11' 0.0396(17) 0.0192(14) 0.0443(19) 0.0001(13) 0.0028(14) -0.0062(13)
B9' 0.0354(17) 0.0221(14) 0.0483(19) -0.0086(14) -0.0093(14) -0.0015(13)
B9 0.0371(17) 0.0341(17) 0.0308(16) 0.0001(13) 0.0028(13) 0.0005(14)
B10' 0.0349(17) 0.0231(15) 0.055(2) -0.0062(14) 0.0023(15) -0.0065(13)

loop_
_atom_type_symbol
_atom_type_description
_atom_type_scat_dispersion_real
_atom_type_scat_dispersion_imag
_atom_type_scat_source
C C 0.0181 0.0091 'International Tables Vol C Tables 4.2.6.8 and 6.1.1.4'
H H 0.0000 0.0000 'International Tables Vol C Tables 4.2.6.8 and 6.1.1.4'
B B 0.0090 0.0039 'International Tables Vol C Tables 4.2.6.8 and 6.1.1.4'
Co Co -2.3653 3.6143 'International Tables Vol C Tables 4.2.6.8 and 6.1.1.4'
N N 0.0311 0.0180 'International Tables Vol C Tables 4.2.6.8 and 6.1.1.4'

loop_
_exptl_crystal_face_index_h
_exptl_crystal_face_index_k
_exptl_crystal_face_index_l
_exptl_crystal_face_perp_dist
0 1 1 0.0205
-7 -2 5 0.0404
1 -5 7 0.0222
-9 -1 -1 0.0425
5 -4 6 0.0276
0 -6 -6 0.0150
-6 -6 0 0.0300
7 4 -4 0.0377
0 -8 0 0.0161
0 4 8 0.0221
0 7 3 0.0160
-3 6 5 0.0212
0 7 -4 0.0171
-8 4 -1 0.0350
1 2 -9 0.0178
9 -2 -1 0.0442

loop_
_geom_angle_atom_site_label_1
_geom_angle_atom_site_label_2
_geom_angle_atom_site_label_3
_geom_angle
_geom_angle_site_symmetry_1
_geom_angle_site_symmetry_3
_geom_angle_publ_flag
C1 Co3 B8' 172.90(12) . . ?
C1 Co3 B4' 131.01(11) . . ?
C1' Co3 C1 102.97(10) . . ?
C1' Co3 C2 131.94(11) . . ?
C1' Co3 B7' 82.84(12) . . ?
C1' Co3 B8' 82.67(11) . . ?
C1' Co3 B4' 47.77(11) . . ?
C1' Co3 B7 171.05(11) . . ?
C1' Co3 B8 133.76(12) . . ?
C2' Co3 C1 103.92(10) . . ?
C2' Co3 C1' 46.37(10) . . ?
C2' Co3 B4 137.69(10) . . ?
C2' Co3 C2 98.04(12) . . ?
C2' Co3 B7' 48.26(11) . . ?
C2' Co3 B8' 83.08(12) . . ?
C2' Co3 B4' 82.56(12) . . ?
C2' Co3 B7 127.44(12) . . ?
C2' Co3 B8 171.94(11) . . ?
B4 Co3 C1 46.93(10) . . ?
B4 Co3 C1' 103.51(11) . . ?
B4 Co3 C2 82.40(11) . . ?
B4 Co3 B7' 173.50(12) . . ?
B4 Co3 B8' 127.92(12) . . ?
B4 Co3 B4' 96.25(12) . . ?
B4 Co3 B7 85.16(12) . . ?
B4 Co3 B8 49.43(11) . . ?
C2 Co3 C1 47.55(10) . . ?
C2 Co3 B7' 94.44(12) . . ?
C2 Co3 B8' 131.07(11) . . ?
C2 Co3 B4' 178.52(11) . . ?
C2 Co3 B7 50.57(12) . . ?
C2 Co3 B8 86.31(13) . . ?
B7' Co3 C1 133.56(11) . . ?
B7' Co3 B8' 50.81(13) . . ?
B7' Co3 B4' 86.97(13) . . ?
B7' Co3 B7 88.44(13) . . ?
B8' Co3 B4' 50.31(12) . . ?
B7 Co3 C1 84.49(11) . . ?
B7 Co3 B8' 90.29(12) . . ?
B7 Co3 B4' 130.01(12) . . ?
B8 Co3 C1 84.03(11) . . ?
B8 Co3 B7' 124.89(12) . . ?
B8 Co3 B8' 88.95(13) . . ?
B8 Co3 B4' 93.26(13) . . ?
B8 Co3 B7 51.13(12) . . ?
C7 N1 C5 110.9(2) . . ?
C8 N1 C5 107.1(2) . . ?
C8 N1 C7 108.9(2) . . ?
C8 N1 C6 109.4(2) . . ?
C6 N1 C5 111.73(19) . . ?
C6 N1 C7 108.8(2) . . ?
C3 C1 Co3 111.57(16) . . ?
C3 C1 B4 118.8(2) . . ?
C3 C1 C2 124.8(2) . . ?
C3 C1 B6 117.8(2) . . ?
C3 C1 B5 113.3(2) . . ?
B4 C1 Co3 65.15(13) . . ?
B4 C1 C2 109.20(19) . . ?
B4 C1 B6 111.0(2) . . ?
B4 C1 B5 61.99(16) . . ?
C2 C1 Co3 65.46(13) . . ?
C2 C1 B6 62.39(16) . . ?
C2 C1 B5 112.3(2) . . ?
B6 C1 Co3 122.08(16) . . ?
B5 C1 Co3 122.07(17) . . ?
B5 C1 B6 61.63(17) . . ?
C1 C3 H3A 108.0 . . ?
C1 C3 H3B 108.0 . . ?
C1 C3 C4 117.3(2) . . ?
H3A C3 H3B 107.2 . . ?
C4 C3 H3A 108.0 . . ?
C4 C3 H3B 108.0 . . ?
C3 C4 H4A 110.3 . . ?
C3 C4 H4B 110.3 . . ?
H4A C4 H4B 108.5 . . ?
C5 C4 C3 107.2(2) . . ?
C5 C4 H4A 110.3 . . ?
C5 C4 H4B 110.3 . . ?
Co3 C1' H1' 106.9 . . ?
C2' C1' Co3 66.37(13) . . ?
C2' C1' H1' 121.7 . . ?
C2' C1' B4' 112.2(2) . . ?
C2' C1' B5' 110.9(2) . . ?
C2' C1' B6' 61.76(17) . . ?
B4' C1' Co3 67.77(14) . . ?
B4' C1' H1' 117.7 . . ?
B4' C1' B5' 63.92(19) . . ?
B4' C1' B6' 115.7(2) . . ?
B5' C1' Co3 125.48(18) . . ?
B5' C1' H1' 116.7 . . ?
B5' C1' B6' 61.85(19) . . ?
B6' C1' Co3 124.54(18) . . ?
B6' C1' H1' 115.8 . . ?
N1 C5 H5A 108.3 . . ?
N1 C5 H5B 108.3 . . ?
C4 C5 N1 116.0(2) . . ?
C4 C5 H5A 108.3 . . ?
C4 C5 H5B 108.3 . . ?
H5A C5 H5B 107.4 . . ?
Co3 C2' H2' 106.4 . . ?
C1' C2' Co3 67.25(14) . . ?
C1' C2' H2' 121.0 . . ?
C1' C2' B7' 112.2(2) . . ?
C1' C2' B6' 62.38(17) . . ?
C1' C2' B11' 111.4(2) . . ?
B7' C2' Co3 67.22(14) . . ?
B7' C2' H2' 118.3 . . ?
B7' C2' B6' 115.6(2) . . ?
B7' C2' B11' 63.72(18) . . ?
B6' C2' Co3 125.93(19) . . ?
B6' C2' H2' 115.2 . . ?
B11' C2' Co3 125.38(19) . . ?
B11' C2' H2' 116.8 . . ?
B11' C2' B6' 61.83(18) . . ?
Co3 B4 H4 108.0 . . ?
C1 B4 Co3 67.92(13) . . ?
C1 B4 H4 121.0 . . ?
C1 B4 B8 111.5(2) . . ?
C1 B4 B5 60.57(16) . . ?
C1 B4 B9 109.6(2) . . ?
B8 B4 Co3 66.10(14) . . ?
B8 B4 H4 119.8 . . ?
B8 B4 B5 112.5(2) . . ?
B5 B4 Co3 123.31(18) . . ?
B5 B4 H4 117.5 . . ?
B9 B4 Co3 122.24(18) . . ?
B9 B4 H4 118.6 . . ?
B9 B4 B8 62.14(18) . . ?
B9 B4 B5 60.95(18) . . ?
N1 C7 H7A 109.5 . . ?
N1 C7 H7B 109.5 . . ?
N1 C7 H7C 109.5 . . ?
H7A C7 H7B 109.5 . . ?
H7A C7 H7C 109.5 . . ?
H7B C7 H7C 109.5 . . ?
N1 C8 H8A 109.5 . . ?
N1 C8 H8B 109.5 . . ?
N1 C8 H8C 109.5 . . ?
H8A C8 H8B 109.5 . . ?
H8A C8 H8C 109.5 . . ?
H8B C8 H8C 109.5 . . ?
Co3 C2 H2 109.7 . . ?
C1 C2 Co3 66.99(13) . . ?
C1 C2 H2 122.4 . . ?
C1 C2 B6 59.78(15) . . ?
C1 C2 B7 108.9(2) . . ?
C1 C2 B11 107.0(2) . . ?
B6 C2 Co3 121.14(18) . . ?
B6 C2 H2 118.7 . . ?
B6 C2 B7 110.0(2) . . ?
B7 C2 Co3 65.20(14) . . ?
B7 C2 H2 121.5 . . ?
B11 C2 Co3 119.28(19) . . ?
B11 C2 H2 120.5 . . ?
B11 C2 B6 60.08(17) . . ?
B11 C2 B7 60.61(17) . . ?
N1 C6 H6A 109.5 . . ?
N1 C6 H6B 109.5 . . ?
N1 C6 H6C 109.5 . . ?
H6A C6 H6B 109.5 . . ?
H6A C6 H6C 109.5 . . ?
H6B C6 H6C 109.5 . . ?
Co3 B7' H7' 111.2 . . ?
C2' B7' Co3 64.53(13) . . ?
C2' B7' H7' 125.9 . . ?
C2' B7' B8' 104.2(2) . . ?
C2' B7' B12' 103.7(2) . . ?
C2' B7' B11' 58.27(16) . . ?
B8' B7' Co3 65.14(14) . . ?
B8' B7' H7' 123.2 . . ?
B12' B7' Co3 118.1(2) . . ?
B12' B7' H7' 121.2 . . ?
B12' B7' B8' 59.79(18) . . ?
B12' B7' B11' 59.62(19) . . ?
B11' B7' Co3 118.10(18) . . ?
B11' B7' H7' 120.0 . . ?
B11' B7' B8' 107.6(2) . . ?
C1 B6 C2 57.83(15) . . ?
C1 B6 H6 124.3 . . ?
C1 B6 B5 58.97(16) . . ?
C1 B6 B11 105.1(2) . . ?
C1 B6 B10 105.7(2) . . ?
C2 B6 H6 122.7 . . ?
C2 B6 B10 107.4(2) . . ?
B5 B6 C2 106.4(2) . . ?
B5 B6 H6 121.9 . . ?
B5 B6 B11 108.0(2) . . ?
B5 B6 B10 60.07(18) . . ?
B11 B6 C2 59.60(17) . . ?
B11 B6 H6 122.1 . . ?
B11 B6 B10 60.51(18) . . ?
B10 B6 H6 121.8 . . ?
Co3 B8' H8' 112.5 . . ?
B7' B8' Co3 64.06(13) . . ?
B7' B8' H8' 123.3 . . ?
B4' B8' Co3 64.98(13) . . ?
B4' B8' B7' 107.1(2) . . ?
B4' B8' H8' 122.5 . . ?
B12' B8' Co3 116.7(2) . . ?
B12' B8' B7' 59.26(18) . . ?
B12' B8' H8' 120.6 . . ?
B12' B8' B4' 107.4(2) . . ?
B12' B8' B9' 59.97(19) . . ?
B9' B8' Co3 117.39(18) . . ?
B9' B8' B7' 107.0(2) . . ?
B9' B8' H8' 120.3 . . ?
B9' B8' B4' 59.61(17) . . ?
Co3 B4' H4' 111.7 . . ?
C1' B4' Co3 64.46(13) . . ?
C1' B4' B8' 104.3(2) . . ?
C1' B4' H4' 125.8 . . ?
C1' B4' B5' 58.17(17) . . ?
C1' B4' B9' 103.4(2) . . ?
B8' B4' Co3 64.71(14) . . ?
B8' B4' H4' 123.1 . . ?
B5' B4' Co3 117.5(2) . . ?
B5' B4' B8' 107.2(2) . . ?
B5' B4' H4' 120.5 . . ?
B9' B4' Co3 117.53(19) . . ?
B9' B4' B8' 60.05(18) . . ?
B9' B4' H4' 121.5 . . ?
B9' B4' B5' 58.97(19) . . ?
Co3 B7 H7 112.6 . . ?
C2 B7 Co3 64.23(13) . . ?
C2 B7 H7 124.3 . . ?
C2 B7 B8 105.1(2) . . ?
C2 B7 B11 58.85(17) . . ?
C2 B7 B12 105.5(2) . . ?
B8 B7 Co3 64.18(14) . . ?
B8 B7 H7 123.6 . . ?
B11 B7 Co3 116.88(18) . . ?
B11 B7 H7 120.5 . . ?
B11 B7 B8 106.7(2) . . ?
B11 B7 B12 59.82(18) . . ?
B12 B7 Co3 116.54(19) . . ?
B12 B7 H7 121.0 . . ?
B12 B7 B8 59.19(18) . . ?
Co3 B8 H8 111.8 . . ?
B4 B8 Co3 64.47(14) . . ?
B4 B8 B7 105.2(2) . . ?
B4 B8 H8 124.9 . . ?
B4 B8 B12 104.8(2) . . ?
B4 B8 B9 58.79(17) . . ?
B7 B8 Co3 64.69(14) . . ?
B7 B8 H8 123.0 . . ?
B12 B8 Co3 117.6(2) . . ?
B12 B8 B7 59.90(18) . . ?
B12 B8 H8 121.0 . . ?
B12 B8 B9 59.67(19) . . ?
B9 B8 Co3 117.82(19) . . ?
B9 B8 B7 107.7(2) . . ?
B9 B8 H8 120.0 . . ?
C1 B5 B4 57.43(15) . . ?
C1 B5 B6 59.40(16) . . ?
C1 B5 H5 123.7 . . ?
C1 B5 B10 106.1(2) . . ?
C1 B5 B9 105.7(2) . . ?
B4 B5 B6 105.6(2) . . ?
B4 B5 H5 123.9 . . ?
B4 B5 B10 106.1(2) . . ?
B4 B5 B9 59.29(17) . . ?
B6 B5 H5 121.8 . . ?
B6 B5 B10 60.15(18) . . ?
B10 B5 H5 122.2 . . ?
B9 B5 B6 108.5(2) . . ?
B9 B5 H5 121.7 . . ?
B9 B5 B10 60.44(18) . . ?
C2 B11 B6 60.32(17) . . ?
C2 B11 B7 60.54(17) . . ?
C2 B11 H11 122.3 . . ?
C2 B11 B12 107.0(2) . . ?
C2 B11 B10 107.5(2) . . ?
B6 B11 B7 110.1(2) . . ?
B6 B11 H11 121.0 . . ?
B6 B11 B12 108.0(2) . . ?
B6 B11 B10 59.88(18) . . ?
B7 B11 H11 120.2 . . ?
B12 B11 B7 60.16(18) . . ?
B12 B11 H11 122.3 . . ?
B10 B11 B7 109.4(2) . . ?
B10 B11 H11 121.6 . . ?
B10 B11 B12 60.03(19) . . ?
C1' B5' B4' 57.92(17) . . ?
C1' B5' H5' 124.8 . . ?
C1' B5' B6' 60.08(18) . . ?
C1' B5' B9' 104.2(2) . . ?
C1' B5' B10' 105.6(2) . . ?
B4' B5' H5' 121.1 . . ?
B6' B5' B4' 109.3(2) . . ?
B6' B5' H5' 120.4 . . ?
B6' B5' B10' 60.23(19) . . ?
B9' B5' B4' 60.22(18) . . ?
B9' B5' H5' 122.4 . . ?
B9' B5' B6' 108.8(2) . . ?
B9' B5' B10' 60.5(2) . . ?
B10' B5' B4' 109.2(2) . . ?
B10' B5' H5' 121.6 . . ?
B7' B12' B8' 60.95(18) . . ?
B7' B12' H12' 120.8 . . ?
B7' B12' B9' 108.5(2) . . ?
B7' B12' B10' 109.0(2) . . ?
B8' B12' H12' 120.6 . . ?
B8' B12' B9' 60.26(19) . . ?
B8' B12' B10' 109.1(2) . . ?
B11' B12' B7' 60.67(18) . . ?
B11' B12' B8' 109.3(2) . . ?
B11' B12' H12' 121.6 . . ?
B11' B12' B9' 107.4(2) . . ?
B11' B12' B10' 59.80(19) . . ?
B9' B12' H12' 122.1 . . ?
B10' B12' H12' 121.4 . . ?
B10' B12' B9' 59.8(2) . . ?
C1' B6' B5' 58.08(18) . . ?
C1' B6' H6' 125.6 . . ?
C1' B6' B11' 103.5(2) . . ?
C1' B6' B10' 104.0(2) . . ?
C2' B6' C1' 55.86(16) . . ?
C2' B6' B5' 103.2(2) . . ?
C2' B6' H6' 125.5 . . ?
C2' B6' B11' 58.39(16) . . ?
C2' B6' B10' 104.2(2) . . ?
B5' B6' H6' 122.6 . . ?
B5' B6' B10' 60.07(19) . . ?
B11' B6' B5' 107.8(2) . . ?
B11' B6' H6' 122.2 . . ?
B11' B6' B10' 60.31(18) . . ?
B10' B6' H6' 122.9 . . ?
B7 B12 H12 120.7 . . ?
B8 B12 B7 60.91(18) . . ?
B8 B12 B11 108.2(2) . . ?
B8 B12 H12 121.0 . . ?
B8 B12 B10 109.0(2) . . ?
B11 B12 B7 60.03(18) . . ?
B11 B12 H12 122.3 . . ?
B10 B12 B7 109.1(2) . . ?
B10 B12 B11 59.89(18) . . ?
B10 B12 H12 121.2 . . ?
B9 B12 B7 109.2(2) . . ?
B9 B12 B8 60.54(18) . . ?
B9 B12 B11 107.4(2) . . ?
B9 B12 H12 121.7 . . ?
B9 B12 B10 59.90(19) . . ?
B6 B10 B11 59.61(17) . . ?
B6 B10 B12 107.8(2) . . ?
B6 B10 H10 121.9 . . ?
B6 B10 B9 107.5(2) . . ?
B5 B10 B6 59.79(17) . . ?
B5 B10 B11 107.1(2) . . ?
B5 B10 B12 107.4(2) . . ?
B5 B10 H10 122.3 . . ?
B5 B10 B9 59.59(18) . . ?
B11 B10 B12 60.08(19) . . ?
B11 B10 H10 122.1 . . ?
B12 B10 H10 121.8 . . ?
B9 B10 B11 107.5(2) . . ?
B9 B10 B12 59.82(19) . . ?
B9 B10 H10 122.1 . . ?
C2' B11' B7' 58.01(16) . . ?
C2' B11' B12' 103.5(2) . . ?
C2' B11' B6' 59.78(17) . . ?
C2' B11' H11' 125.2 . . ?
C2' B11' B10' 105.2(2) . . ?
B7' B11' H11' 121.2 . . ?
B12' B11' B7' 59.71(18) . . ?
B12' B11' H11' 122.8 . . ?
B12' B11' B10' 60.51(19) . . ?
B6' B11' B7' 109.1(2) . . ?
B6' B11' B12' 108.6(2) . . ?
B6' B11' H11' 120.5 . . ?
B6' B11' B10' 60.25(18) . . ?
B10' B11' B7' 108.8(2) . . ?
B10' B11' H11' 121.7 . . ?
B8' B9' H9' 121.2 . . ?
B4' B9' B8' 60.33(17) . . ?
B4' B9' B12' 107.8(2) . . ?
B4' B9' H9' 121.1 . . ?
B5' B9' B8' 108.9(2) . . ?
B5' B9' B4' 60.81(18) . . ?
B5' B9' B12' 107.5(2) . . ?
B5' B9' H9' 121.5 . . ?
B5' B9' B10' 59.97(19) . . ?
B12' B9' B8' 59.77(18) . . ?
B12' B9' H9' 122.4 . . ?
B10' B9' B8' 109.0(2) . . ?
B10' B9' B4' 109.2(2) . . ?
B10' B9' B12' 60.1(2) . . ?
B10' B9' H9' 121.0 . . ?
B4 B9 B8 59.07(17) . . ?
B4 B9 B5 59.76(17) . . ?
B4 B9 B12 105.1(2) . . ?
B4 B9 B10 106.1(2) . . ?
B4 B9 H9 123.9 . . ?
B8 B9 H9 121.1 . . ?
B5 B9 B8 109.0(2) . . ?
B5 B9 B12 108.1(2) . . ?
B5 B9 B10 59.98(18) . . ?
B5 B9 H9 121.0 . . ?
B12 B9 B8 59.79(18) . . ?
B12 B9 B10 60.28(19) . . ?
B12 B9 H9 122.5 . . ?
B10 B9 B8 108.7(2) . . ?
B10 B9 H9 121.8 . . ?
B5' B10' B12' 107.1(2) . . ?
B5' B10' B6' 59.70(19) . . ?
B5' B10' B11' 106.8(2) . . ?
B5' B10' B9' 59.50(19) . . ?
B5' B10' H10' 122.5 . . ?
B12' B10' H10' 122.0 . . ?
B6' B10' B12' 107.3(2) . . ?
B6' B10' B11' 59.44(18) . . ?
B6' B10' B9' 107.6(2) . . ?
B6' B10' H10' 122.1 . . ?
B11' B10' B12' 59.69(19) . . ?
B11' B10' B9' 107.6(2) . . ?
B11' B10' H10' 122.3 . . ?
B9' B10' B12' 60.13(19) . . ?
B9' B10' H10' 121.8 . . ?

loop_
_geom_bond_atom_site_label_1
_geom_bond_atom_site_label_2
_geom_bond_distance
_geom_bond_site_symmetry_2
_geom_bond_publ_flag
Co3 C1 2.108(2) . ?
Co3 C1' 2.064(3) . ?
Co3 C2' 2.051(3) . ?
Co3 B4 2.064(3) . ?
Co3 C2 2.083(3) . ?
Co3 B7' 2.094(3) . ?
Co3 B8' 2.113(3) . ?
Co3 B4' 2.118(3) . ?
Co3 B7 2.100(3) . ?
Co3 B8 2.091(3) . ?
N1 C5 1.518(3) . ?
N1 C7 1.498(3) . ?
N1 C8 1.497(3) . ?
N1 C6 1.497(4) . ?
C1 C3 1.532(3) . ?
C1 B4 1.662(4) . ?
C1 C2 1.690(4) . ?
C1 B6 1.725(4) . ?
C1 B5 1.717(4) . ?
C3 H3A 0.9900 . ?
C3 H3B 0.9900 . ?
C3 C4 1.535(3) . ?
C4 H4A 0.9900 . ?
C4 H4B 0.9900 . ?
C4 C5 1.516(4) . ?
C1' H1' 1.1200 . ?
C1' C2' 1.620(4) . ?
C1' B4' 1.694(4) . ?
C1' B5' 1.699(4) . ?
C1' B6' 1.735(4) . ?
C5 H5A 0.9900 . ?
C5 H5B 0.9900 . ?
C2' H2' 1.1200 . ?
C2' B7' 1.695(4) . ?
C2' B6' 1.725(4) . ?
C2' B11' 1.700(4) . ?
B4 H4 1.1200 . ?
B4 B8 1.738(4) . ?
B4 B5 1.741(4) . ?
B4 B9 1.733(4) . ?
C7 H7A 0.9800 . ?
C7 H7B 0.9800 . ?
C7 H7C 0.9800 . ?
C8 H8A 0.9800 . ?
C8 H8B 0.9800 . ?
C8 H8C 0.9800 . ?
C2 H2 1.1200 . ?
C2 B6 1.769(4) . ?
C2 B7 1.787(4) . ?
C2 B11 1.756(4) . ?
C6 H6A 0.9800 . ?
C6 H6B 0.9800 . ?
C6 H6C 0.9800 . ?
B7' H7' 1.1200 . ?
B7' B8' 1.805(5) . ?
B7' B12' 1.775(4) . ?
B7' B11' 1.792(5) . ?
B6 H6 1.1200 . ?
B6 B5 1.764(4) . ?
B6 B11 1.765(4) . ?
B6 B10 1.770(5) . ?
B8' H8' 1.1200 . ?
B8' B4' 1.798(4) . ?
B8' B12' 1.784(5) . ?
B8' B9' 1.793(5) . ?
B4' H4' 1.1200 . ?
B4' B5' 1.796(5) . ?
B4' B9' 1.785(4) . ?
B7 H7 1.1200 . ?
B7 B8 1.809(4) . ?
B7 B11 1.788(4) . ?
B7 B12 1.791(5) . ?
B8 H8 1.1200 . ?
B8 B12 1.778(5) . ?
B8 B9 1.791(5) . ?
B5 H5 1.1200 . ?
B5 B10 1.769(4) . ?
B5 B9 1.762(4) . ?
B11 H11 1.1200 . ?
B11 B12 1.784(5) . ?
B11 B10 1.781(5) . ?
B5' H5' 1.1200 . ?
B5' B6' 1.765(5) . ?
B5' B9' 1.763(4) . ?
B5' B10' 1.771(5) . ?
B12' H12' 1.1200 . ?
B12' B11' 1.773(5) . ?
B12' B9' 1.788(5) . ?
B12' B10' 1.788(5) . ?
B6' H6' 1.1200 . ?
B6' B11' 1.759(5) . ?
B6' B10' 1.774(4) . ?
B12 H12 1.1200 . ?
B12 B10 1.784(5) . ?
B12 B9 1.775(5) . ?
B10 H10 1.1200 . ?
B10 B9 1.777(5) . ?
B11' H11' 1.1200 . ?
B11' B10' 1.775(5) . ?
B9' H9' 1.1200 . ?
B9' B10' 1.781(5) . ?
B9 H9 1.1200 . ?
B10' H10' 1.1200 . ?

loop_
_geom_torsion_atom_site_label_1
_geom_torsion_atom_site_label_2
_geom_torsion_atom_site_label_3
_geom_torsion_atom_site_label_4
_geom_torsion
_geom_torsion_site_symmetry_1
_geom_torsion_site_symmetry_2
_geom_torsion_site_symmetry_3
_geom_torsion_site_symmetry_4
_geom_torsion_publ_flag
Co3 C1 C3 C4 -161.26(18) . . . . ?
Co3 C1 B4 B8 50.95(18) . . . . ?
Co3 C1 B4 B5 155.40(17) . . . . ?
Co3 C1 B4 B9 117.82(19) . . . . ?
Co3 C1 C2 B6 -153.83(18) . . . . ?
Co3 C1 C2 B7 -51.17(17) . . . . ?
Co3 C1 C2 B11 -115.21(19) . . . . ?
Co3 C1 B6 C2 28.26(19) . . . . ?
Co3 C1 B6 B5 -112.0(2) . . . . ?
Co3 C1 B6 B11 -9.7(3) . . . . ?
Co3 C1 B6 B10 -72.7(2) . . . . ?
Co3 C1 B5 B4 -26.48(18) . . . . ?
Co3 C1 B5 B6 112.0(2) . . . . ?
Co3 C1 B5 B10 72.6(2) . . . . ?
Co3 C1 B5 B9 9.5(3) . . . . ?
Co3 C1' C2' B7' 51.38(17) . . . . ?
Co3 C1' C2' B6' 159.62(17) . . . . ?
Co3 C1' C2' B11' 120.7(2) . . . . ?
Co3 C1' B4' B8' -52.35(17) . . . . ?
Co3 C1' B4' B5' -153.92(18) . . . . ?
Co3 C1' B4' B9' -114.39(19) . . . . ?
Co3 C1' B5' B4' 30.0(2) . . . . ?
Co3 C1' B5' B6' -114.1(2) . . . . ?
Co3 C1' B5' B9' -10.3(3) . . . . ?
Co3 C1' B5' B10' -73.2(3) . . . . ?
Co3 C1' B6' C2' -22.78(19) . . . . ?
Co3 C1' B6' B5' 115.5(2) . . . . ?
Co3 C1' B6' B11' 12.8(3) . . . . ?
Co3 C1' B6' B10' 75.0(3) . . . . ?
Co3 C2' B7' B8' 53.10(17) . . . . ?
Co3 C2' B7' B12' 114.9(2) . . . . ?
Co3 C2' B7' B11' 155.21(19) . . . . ?
Co3 C2' B6' C1' 23.36(19) . . . . ?
Co3 C2' B6' B5' -12.1(3) . . . . ?
Co3 C2' B6' B11' -115.0(2) . . . . ?
Co3 C2' B6' B10' -74.1(3) . . . . ?
Co3 C2' B11' B7' -28.3(2) . . . . ?
Co3 C2' B11' B12' 12.0(3) . . . . ?
Co3 C2' B11' B6' 115.9(2) . . . . ?
Co3 C2' B11' B10' 74.7(3) . . . . ?
Co3 B4 B8 B7 51.62(17) . . . . ?
Co3 B4 B8 B12 113.9(2) . . . . ?
Co3 B4 B8 B9 153.40(19) . . . . ?
Co3 B4 B5 C1 27.49(19) . . . . ?
Co3 B4 B5 B6 -8.9(3) . . . . ?
Co3 B4 B5 B10 -71.7(3) . . . . ?
Co3 B4 B5 B9 -111.4(2) . . . . ?
Co3 B4 B9 B8 -28.9(2) . . . . ?
Co3 B4 B9 B5 113.1(2) . . . . ?
Co3 B4 B9 B12 10.7(3) . . . . ?
Co3 B4 B9 B10 73.6(3) . . . . ?
Co3 C2 B6 C1 -28.31(18) . . . . ?
Co3 C2 B6 B5 6.6(3) . . . . ?
Co3 C2 B6 B11 108.2(2) . . . . ?
Co3 C2 B6 B10 69.6(3) . . . . ?
Co3 C2 B7 B8 -50.82(17) . . . . ?
Co3 C2 B7 B11 -151.46(19) . . . . ?
Co3 C2 B7 B12 -112.4(2) . . . . ?
Co3 C2 B11 B6 -111.2(2) . . . . ?
Co3 C2 B11 B7 29.82(19) . . . . ?
Co3 C2 B11 B12 -9.8(3) . . . . ?
Co3 C2 B11 B10 -72.9(3) . . . . ?
Co3 B7' B8' B4' 50.07(18) . . . . ?
Co3 B7' B8' B12' 150.49(19) . . . . ?
Co3 B7' B8' B9' 112.73(19) . . . . ?
Co3 B7' B12' B8' -30.4(2) . . . . ?
Co3 B7' B12' B11' 107.8(2) . . . . ?
Co3 B7' B12' B9' 7.9(3) . . . . ?
Co3 B7' B12' B10' 71.3(3) . . . . ?
Co3 B7' B11' C2' 25.41(19) . . . . ?
Co3 B7' B11' B12' -107.8(2) . . . . ?
Co3 B7' B11' B6' -7.0(3) . . . . ?
Co3 B7' B11' B10' -71.1(2) . . . . ?
Co3 B8' B4' C1' 52.20(16) . . . . ?
Co3 B8' B4' B5' 112.8(2) . . . . ?
Co3 B8' B4' B9' 149.6(2) . . . . ?
Co3 B8' B12' B7' 29.71(19) . . . . ?
Co3 B8' B12' B11' -8.2(3) . . . . ?
Co3 B8' B12' B9' -107.7(2) . . . . ?
Co3 B8' B12' B10' -72.0(3) . . . . ?
Co3 B8' B9' B4' -31.1(2) . . . . ?
Co3 B8' B9' B5' 6.9(3) . . . . ?
Co3 B8' B9' B12' 106.5(2) . . . . ?
Co3 B8' B9' B10' 70.7(3) . . . . ?
Co3 B4' B5' C1' -26.55(18) . . . . ?
Co3 B4' B5' B6' 6.0(3) . . . . ?
Co3 B4' B5' B9' 107.2(2) . . . . ?
Co3 B4' B5' B10' 70.2(3) . . . . ?
Co3 B4' B9' B8' 31.1(2) . . . . ?
Co3 B4' B9' B5' -107.0(2) . . . . ?
Co3 B4' B9' B12' -6.6(3) . . . . ?
Co3 B4' B9' B10' -70.3(3) . . . . ?
Co3 B7 B8 B4 -51.49(17) . . . . ?
Co3 B7 B8 B12 -150.06(19) . . . . ?
Co3 B7 B8 B9 -113.0(2) . . . . ?
Co3 B7 B11 C2 -28.84(19) . . . . ?
Co3 B7 B11 B6 6.8(3) . . . . ?
Co3 B7 B11 B12 106.5(2) . . . . ?
Co3 B7 B11 B10 70.8(3) . . . . ?
Co3 B7 B12 B8 30.14(19) . . . . ?
Co3 B7 B12 B11 -107.1(2) . . . . ?
Co3 B7 B12 B10 -71.5(3) . . . . ?
Co3 B7 B12 B9 -7.7(3) . . . . ?
Co3 B8 B12 B7 -30.60(19) . . . . ?
Co3 B8 B12 B11 7.7(3) . . . . ?
Co3 B8 B12 B10 71.2(3) . . . . ?
Co3 B8 B12 B9 107.7(2) . . . . ?
Co3 B8 B9 B4 27.18(19) . . . . ?
Co3 B8 B9 B5 -7.0(3) . . . . ?
Co3 B8 B9 B12 -107.4(2) . . . . ?
Co3 B8 B9 B10 -70.8(3) . . . . ?
C1 C3 C4 C5 -171.0(2) . . . . ?
C1 B4 B8 Co3 -51.92(17) . . . . ?
C1 B4 B8 B7 -0.3(3) . . . . ?
C1 B4 B8 B12 62.0(3) . . . . ?
C1 B4 B8 B9 101.5(2) . . . . ?
C1 B4 B5 B6 -36.36(19) . . . . ?
C1 B4 B5 B10 -99.1(2) . . . . ?
C1 B4 B5 B9 -138.9(2) . . . . ?
C1 B4 B9 B8 -104.6(2) . . . . ?
C1 B4 B9 B5 37.4(2) . . . . ?
C1 B4 B9 B12 -65.0(3) . . . . ?
C1 B4 B9 B10 -2.1(3) . . . . ?
C1 C2 B6 B5 34.87(19) . . . . ?
C1 C2 B6 B11 136.5(2) . . . . ?
C1 C2 B6 B10 98.0(2) . . . . ?
C1 C2 B7 Co3 52.17(17) . . . . ?
C1 C2 B7 B8 1.4(3) . . . . ?
C1 C2 B7 B11 -99.3(2) . . . . ?
C1 C2 B7 B12 -60.2(3) . . . . ?
C1 C2 B11 B6 -38.49(19) . . . . ?
C1 C2 B11 B7 102.5(2) . . . . ?
C1 C2 B11 B12 62.9(3) . . . . ?
C1 C2 B11 B10 -0.2(3) . . . . ?
C1 B6 B5 B4 35.49(18) . . . . ?
C1 B6 B5 B10 135.4(2) . . . . ?
C1 B6 B5 B9 97.7(2) . . . . ?
C1 B6 B11 C2 37.14(19) . . . . ?
C1 B6 B11 B7 1.4(3) . . . . ?
C1 B6 B11 B12 -62.6(3) . . . . ?
C1 B6 B11 B10 -99.8(2) . . . . ?
C1 B6 B10 B5 -38.70(19) . . . . ?
C1 B6 B10 B11 98.7(2) . . . . ?
C1 B6 B10 B12 61.5(3) . . . . ?
C1 B6 B10 B9 -1.7(3) . . . . ?
C1 B5 B10 B6 39.00(19) . . . . ?
C1 B5 B10 B11 1.3(3) . . . . ?
C1 B5 B10 B12 -61.9(3) . . . . ?
C1 B5 B10 B9 -99.2(2) . . . . ?
C1 B5 B9 B4 -35.13(19) . . . . ?
C1 B5 B9 B8 -1.2(3) . . . . ?
C1 B5 B9 B12 62.2(3) . . . . ?
C1 B5 B9 B10 99.9(2) . . . . ?
C3 C1 B4 Co3 102.0(2) . . . . ?
C3 C1 B4 B8 152.9(2) . . . . ?
C3 C1 B4 B5 -102.6(2) . . . . ?
C3 C1 B4 B9 -140.2(2) . . . . ?
C3 C1 C2 Co3 -100.1(2) . . . . ?
C3 C1 C2 B6 106.1(3) . . . . ?
C3 C1 C2 B7 -151.2(2) . . . . ?
C3 C1 C2 B11 144.7(2) . . . . ?
C3 C1 B6 C2 -116.9(2) . . . . ?
C3 C1 B6 B5 102.9(2) . . . . ?
C3 C1 B6 B11 -154.9(2) . . . . ?
C3 C1 B6 B10 142.1(2) . . . . ?
C3 C1 B5 B4 111.4(2) . . . . ?
C3 C1 B5 B6 -110.2(2) . . . . ?
C3 C1 B5 B10 -149.5(2) . . . . ?
C3 C1 B5 B9 147.4(2) . . . . ?
C3 C4 C5 N1 179.7(2) . . . . ?
C1' C2' B7' Co3 -51.40(17) . . . . ?
C1' C2' B7' B8' 1.7(3) . . . . ?
C1' C2' B7' B12' 63.5(3) . . . . ?
C1' C2' B7' B11' 103.8(2) . . . . ?
C1' C2' B6' B5' -35.44(19) . . . . ?
C1' C2' B6' B11' -138.4(2) . . . . ?
C1' C2' B6' B10' -97.4(2) . . . . ?
C1' C2' B11' B7' -105.0(2) . . . . ?
C1' C2' B11' B12' -64.6(3) . . . . ?
C1' C2' B11' B6' 39.2(2) . . . . ?
C1' C2' B11' B10' -2.0(3) . . . . ?
C1' B4' B5' B6' 32.6(2) . . . . ?
C1' B4' B5' B9' 133.7(2) . . . . ?
C1' B4' B5' B10' 96.8(2) . . . . ?
C1' B4' B9' B8' 99.0(2) . . . . ?
C1' B4' B9' B5' -39.1(2) . . . . ?
C1' B4' B9' B12' 61.3(3) . . . . ?
C1' B4' B9' B10' -2.4(3) . . . . ?
C1' B5' B6' C2' 34.43(18) . . . . ?
C1' B5' B6' B11' 95.1(2) . . . . ?
C1' B5' B6' B10' 133.4(2) . . . . ?
C1' B5' B9' B8' 1.4(3) . . . . ?
C1' B5' B9' B4' 39.2(2) . . . . ?
C1' B5' B9' B12' -61.9(3) . . . . ?
C1' B5' B9' B10' -100.1(2) . . . . ?
C1' B5' B10' B12' 59.5(3) . . . . ?
C1' B5' B10' B6' -40.9(2) . . . . ?
C1' B5' B10' B11' -3.2(3) . . . . ?
C1' B5' B10' B9' 97.7(2) . . . . ?
C1' B6' B11' C2' -34.41(19) . . . . ?
C1' B6' B11' B7' -2.7(3) . . . . ?
C1' B6' B11' B12' 60.8(3) . . . . ?
C1' B6' B11' B10' 98.6(2) . . . . ?
C1' B6' B10' B5' 39.5(2) . . . . ?
C1' B6' B10' B12' -60.6(3) . . . . ?
C1' B6' B10' B11' -97.7(2) . . . . ?
C1' B6' B10' B9' 2.7(3) . . . . ?
C2' C1' B4' Co3 50.66(17) . . . . ?
C2' C1' B4' B8' -1.7(3) . . . . ?
C2' C1' B4' B5' -103.3(2) . . . . ?
C2' C1' B4' B9' -63.7(3) . . . . ?
C2' C1' B5' B4' 105.2(2) . . . . ?
C2' C1' B5' B6' -38.8(2) . . . . ?
C2' C1' B5' B9' 64.9(3) . . . . ?
C2' C1' B5' B10' 2.1(3) . . . . ?
C2' C1' B6' B5' 138.3(2) . . . . ?
C2' C1' B6' B11' 35.55(19) . . . . ?
C2' C1' B6' B10' 97.8(2) . . . . ?
C2' B7' B8' Co3 -52.72(15) . . . . ?
C2' B7' B8' B4' -2.6(3) . . . . ?
C2' B7' B8' B12' 97.8(2) . . . . ?
C2' B7' B8' B9' 60.0(2) . . . . ?
C2' B7' B12' B8' -98.6(2) . . . . ?
C2' B7' B12' B11' 39.6(2) . . . . ?
C2' B7' B12' B9' -60.3(3) . . . . ?
C2' B7' B12' B10' 3.2(3) . . . . ?
C2' B7' B11' B12' -133.2(2) . . . . ?
C2' B7' B11' B6' -32.4(2) . . . . ?
C2' B7' B11' B10' -96.5(2) . . . . ?
C2' B6' B11' B7' 31.7(2) . . . . ?
C2' B6' B11' B12' 95.2(2) . . . . ?
C2' B6' B11' B10' 133.0(2) . . . . ?
C2' B6' B10' B5' 97.2(2) . . . . ?
C2' B6' B10' B12' -2.9(3) . . . . ?
C2' B6' B10' B11' -40.0(2) . . . . ?
C2' B6' B10' B9' 60.5(3) . . . . ?
C2' B11' B10' B5' 3.1(3) . . . . ?
C2' B11' B10' B12' -97.2(2) . . . . ?
C2' B11' B10' B6' 40.9(2) . . . . ?
C2' B11' B10' B9' -59.5(3) . . . . ?
B4 C1 C3 C4 126.1(2) . . . . ?
B4 C1 C2 Co3 49.60(16) . . . . ?
B4 C1 C2 B6 -104.2(2) . . . . ?
B4 C1 C2 B7 -1.6(3) . . . . ?
B4 C1 C2 B11 -65.6(2) . . . . ?
B4 C1 B6 C2 101.3(2) . . . . ?
B4 C1 B6 B5 -38.9(2) . . . . ?
B4 C1 B6 B11 63.4(3) . . . . ?
B4 C1 B6 B10 0.4(3) . . . . ?
B4 C1 B5 B6 138.4(2) . . . . ?
B4 C1 B5 B10 99.1(2) . . . . ?
B4 C1 B5 B9 35.95(19) . . . . ?
B4 B8 B12 B7 -99.2(2) . . . . ?
B4 B8 B12 B11 -61.0(3) . . . . ?
B4 B8 B12 B10 2.6(3) . . . . ?
B4 B8 B12 B9 39.1(2) . . . . ?
B4 B8 B9 B5 -34.2(2) . . . . ?
B4 B8 B9 B12 -134.5(2) . . . . ?
B4 B8 B9 B10 -98.0(2) . . . . ?
B4 B5 B10 B6 99.0(2) . . . . ?
B4 B5 B10 B11 61.3(3) . . . . ?
B4 B5 B10 B12 -1.9(3) . . . . ?
B4 B5 B10 B9 -39.2(2) . . . . ?
B4 B5 B9 B8 33.9(2) . . . . ?
B4 B5 B9 B12 97.3(2) . . . . ?
B4 B5 B9 B10 135.0(2) . . . . ?
C7 N1 C5 C4 -63.8(3) . . . . ?
C8 N1 C5 C4 177.5(2) . . . . ?
C2 C1 C3 C4 -86.9(3) . . . . ?
C2 C1 B4 Co3 -49.77(16) . . . . ?
C2 C1 B4 B8 1.2(3) . . . . ?
C2 C1 B4 B5 105.6(2) . . . . ?
C2 C1 B4 B9 68.1(3) . . . . ?
C2 C1 B6 B5 -140.2(2) . . . . ?
C2 C1 B6 B11 -38.0(2) . . . . ?
C2 C1 B6 B10 -101.0(2) . . . . ?
C2 C1 B5 B4 -100.6(2) . . . . ?
C2 C1 B5 B6 37.8(2) . . . . ?
C2 C1 B5 B10 -1.6(3) . . . . ?
C2 C1 B5 B9 -64.7(3) . . . . ?
C2 B6 B5 C1 -34.38(19) . . . . ?
C2 B6 B5 B4 1.1(3) . . . . ?
C2 B6 B5 B10 101.0(2) . . . . ?
C2 B6 B5 B9 63.3(3) . . . . ?
C2 B6 B11 B7 -35.7(2) . . . . ?
C2 B6 B11 B12 -99.7(2) . . . . ?
C2 B6 B11 B10 -137.0(2) . . . . ?
C2 B6 B10 B5 -99.3(2) . . . . ?
C2 B6 B10 B11 38.1(2) . . . . ?
C2 B6 B10 B12 0.9(3) . . . . ?
C2 B6 B10 B9 -62.2(3) . . . . ?
C2 B7 B8 Co3 50.85(16) . . . . ?
C2 B7 B8 B4 -0.6(3) . . . . ?
C2 B7 B8 B12 -99.2(2) . . . . ?
C2 B7 B8 B9 -62.2(3) . . . . ?
C2 B7 B11 B6 35.6(2) . . . . ?
C2 B7 B11 B12 135.4(2) . . . . ?
C2 B7 B11 B10 99.7(2) . . . . ?
C2 B7 B12 B8 98.7(2) . . . . ?
C2 B7 B12 B11 -38.58(19) . . . . ?
C2 B7 B12 B10 -3.0(3) . . . . ?
C2 B7 B12 B9 60.8(3) . . . . ?
C2 B11 B12 B7 39.8(2) . . . . ?
C2 B11 B12 B8 1.1(3) . . . . ?
C2 B11 B12 B10 -100.8(2) . . . . ?
C2 B11 B12 B9 -62.8(3) . . . . ?
C2 B11 B10 B6 -38.4(2) . . . . ?
C2 B11 B10 B5 -0.7(3) . . . . ?
C2 B11 B10 B12 99.9(2) . . . . ?
C2 B11 B10 B9 62.0(3) . . . . ?
C6 N1 C5 C4 57.8(3) . . . . ?
B7' C2' B6' C1' 102.8(2) . . . . ?
B7' C2' B6' B5' 67.4(3) . . . . ?
B7' C2' B6' B11' -35.6(2) . . . . ?
B7' C2' B6' B10' 5.4(3) . . . . ?
B7' C2' B11' B12' 40.3(2) . . . . ?
B7' C2' B11' B6' 144.2(2) . . . . ?
B7' C2' B11' B10' 103.0(2) . . . . ?
B7' B8' B4' Co3 -49.55(17) . . . . ?
B7' B8' B4' C1' 2.6(3) . . . . ?
B7' B8' B4' B5' 63.2(3) . . . . ?
B7' B8' B4' B9' 100.0(3) . . . . ?
B7' B8' B12' B11' -38.0(2) . . . . ?
B7' B8' B12' B9' -137.4(2) . . . . ?
B7' B8' B12' B10' -101.7(2) . . . . ?
B7' B8' B9' B4' -100.2(2) . . . . ?
B7' B8' B9' B5' -62.2(3) . . . . ?
B7' B8' B9' B12' 37.4(2) . . . . ?
B7' B8' B9' B10' 1.6(3) . . . . ?
B7' B12' B11' C2' -39.48(19) . . . . ?
B7' B12' B11' B6' -101.8(2) . . . . ?
B7' B12' B11' B10' -139.4(2) . . . . ?
B7' B12' B9' B8' -38.6(2) . . . . ?
B7' B12' B9' B4' -0.7(3) . . . . ?
B7' B12' B9' B5' 63.5(3) . . . . ?
B7' B12' B9' B10' 101.7(2) . . . . ?
B7' B12' B10' B5' -63.0(3) . . . . ?
B7' B12' B10' B6' -0.2(3) . . . . ?
B7' B12' B10' B11' 36.8(2) . . . . ?
B7' B12' B10' B9' -100.9(2) . . . . ?
B7' B11' B10' B5' 64.0(3) . . . . ?
B7' B11' B10' B12' -36.4(2) . . . . ?
B7' B11' B10' B6' 101.7(2) . . . . ?
B7' B11' B10' B9' 1.4(3) . . . . ?
B6 C1 C3 C4 -12.6(3) . . . . ?
B6 C1 B4 Co3 -116.69(18) . . . . ?
B6 C1 B4 B8 -65.7(3) . . . . ?
B6 C1 B4 B5 38.71(19) . . . . ?
B6 C1 B4 B9 1.1(3) . . . . ?
B6 C1 C2 Co3 153.83(18) . . . . ?
B6 C1 C2 B7 102.7(2) . . . . ?
B6 C1 C2 B11 38.6(2) . . . . ?
B6 C1 B5 B4 -138.4(2) . . . . ?
B6 C1 B5 B10 -39.4(2) . . . . ?
B6 C1 B5 B9 -102.5(2) . . . . ?
B6 C2 B7 Co3 115.97(19) . . . . ?
B6 C2 B7 B8 65.1(3) . . . . ?
B6 C2 B7 B11 -35.5(2) . . . . ?
B6 C2 B7 B12 3.6(3) . . . . ?
B6 C2 B11 B7 141.0(2) . . . . ?
B6 C2 B11 B12 101.4(2) . . . . ?
B6 C2 B11 B10 38.2(2) . . . . ?
B6 B5 B10 B11 -37.7(2) . . . . ?
B6 B5 B10 B12 -100.9(2) . . . . ?
B6 B5 B10 B9 -138.2(2) . . . . ?
B6 B5 B9 B4 -97.5(2) . . . . ?
B6 B5 B9 B8 -63.6(3) . . . . ?
B6 B5 B9 B12 -0.2(3) . . . . ?
B6 B5 B9 B10 37.5(2) . . . . ?
B6 B11 B12 B7 103.3(2) . . . . ?
B6 B11 B12 B8 64.7(3) . . . . ?
B6 B11 B12 B10 -37.2(2) . . . . ?
B6 B11 B12 B9 0.8(3) . . . . ?
B6 B11 B10 B5 37.8(2) . . . . ?
B6 B11 B10 B12 138.4(2) . . . . ?
B6 B11 B10 B9 100.5(2) . . . . ?
B6 B10 B9 B4 2.3(3) . . . . ?
B6 B10 B9 B8 64.5(3) . . . . ?
B6 B10 B9 B5 -37.1(2) . . . . ?
B6 B10 B9 B12 100.8(2) . . . . ?
B8' B7' B12' B11' 138.3(2) . . . . ?
B8' B7' B12' B9' 38.3(2) . . . . ?
B8' B7' B12' B10' 101.8(3) . . . . ?
B8' B7' B11' C2' 96.1(2) . . . . ?
B8' B7' B11' B12' -37.1(2) . . . . ?
B8' B7' B11' B6' 63.7(3) . . . . ?
B8' B7' B11' B10' -0.4(3) . . . . ?
B8' B4' B5' C1' -96.5(2) . . . . ?
B8' B4' B5' B6' -63.9(3) . . . . ?
B8' B4' B5' B9' 37.2(2) . . . . ?
B8' B4' B5' B10' 0.3(3) . . . . ?
B8' B4' B9' B5' -138.1(2) . . . . ?
B8' B4' B9' B12' -37.7(2) . . . . ?
B8' B4' B9' B10' -101.4(2) . . . . ?
B8' B12' B11' C2' -1.4(3) . . . . ?
B8' B12' B11' B7' 38.1(2) . . . . ?
B8' B12' B11' B6' -63.7(3) . . . . ?
B8' B12' B11' B10' -101.4(2) . . . . ?
B8' B12' B9' B4' 37.9(2) . . . . ?
B8' B12' B9' B5' 102.1(2) . . . . ?
B8' B12' B9' B10' 140.3(2) . . . . ?
B8' B12' B10' B5' 1.9(3) . . . . ?
B8' B12' B10' B6' 64.7(3) . . . . ?
B8' B12' B10' B11' 101.7(2) . . . . ?
B8' B12' B10' B9' -36.0(2) . . . . ?
B8' B9' B10' B5' -101.3(2) . . . . ?
B8' B9' B10' B12' 35.7(2) . . . . ?
B8' B9' B10' B6' -64.5(3) . . . . ?
B8' B9' B10' B11' -1.8(3) . . . . ?
B4' C1' C2' Co3 -51.39(18) . . . . ?
B4' C1' C2' B7' 0.0(3) . . . . ?
B4' C1' C2' B6' 108.2(2) . . . . ?
B4' C1' C2' B11' 69.3(3) . . . . ?
B4' C1' B5' B6' -144.1(2) . . . . ?
B4' C1' B5' B9' -40.3(2) . . . . ?
B4' C1' B5' B10' -103.2(2) . . . . ?
B4' C1' B6' C2' -102.5(2) . . . . ?
B4' C1' B6' B5' 35.8(2) . . . . ?
B4' C1' B6' B11' -67.0(3) . . . . ?
B4' C1' B6' B10' -4.7(3) . . . . ?
B4' B8' B12' B7' 99.9(2) . . . . ?
B4' B8' B12' B11' 62.0(3) . . . . ?
B4' B8' B12' B9' -37.5(2) . . . . ?
B4' B8' B12' B10' -1.8(3) . . . . ?
B4' B8' B9' B5' 38.0(2) . . . . ?
B4' B8' B9' B12' 137.7(2) . . . . ?
B4' B8' B9' B10' 101.8(2) . . . . ?
B4' B5' B6' C1' -31.77(19) . . . . ?
B4' B5' B6' C2' 2.7(3) . . . . ?
B4' B5' B6' B11' 63.3(3) . . . . ?
B4' B5' B6' B10' 101.6(2) . . . . ?
B4' B5' B9' B8' -37.8(2) . . . . ?
B4' B5' B9' B12' -101.0(2) . . . . ?
B4' B5' B9' B10' -139.3(2) . . . . ?
B4' B5' B10' B12' -1.4(3) . . . . ?
B4' B5' B10' B6' -101.7(2) . . . . ?
B4' B5' B10' B11' -64.1(3) . . . . ?
B4' B5' B10' B9' 36.8(2) . . . . ?
B4' B9' B10' B5' -37.1(2) . . . . ?
B4' B9' B10' B12' 100.0(2) . . . . ?
B4' B9' B10' B6' -0.2(3) . . . . ?
B4' B9' B10' B11' 62.4(3) . . . . ?
B7 C2 B6 C1 -100.8(2) . . . . ?
B7 C2 B6 B5 -65.9(3) . . . . ?
B7 C2 B6 B11 35.7(2) . . . . ?
B7 C2 B6 B10 -2.8(3) . . . . ?
B7 C2 B11 B6 -141.0(2) . . . . ?
B7 C2 B11 B12 -39.6(2) . . . . ?
B7 C2 B11 B10 -102.8(2) . . . . ?
B7 B8 B12 B11 38.3(2) . . . . ?
B7 B8 B12 B10 101.8(2) . . . . ?
B7 B8 B12 B9 138.3(2) . . . . ?
B7 B8 B9 B4 97.4(2) . . . . ?
B7 B8 B9 B5 63.2(3) . . . . ?
B7 B8 B9 B12 -37.2(2) . . . . ?
B7 B8 B9 B10 -0.6(3) . . . . ?
B7 B11 B12 B8 -38.7(2) . . . . ?
B7 B11 B12 B10 -140.5(2) . . . . ?
B7 B11 B12 B9 -102.6(2) . . . . ?
B7 B11 B10 B6 -102.6(2) . . . . ?
B7 B11 B10 B5 -64.8(3) . . . . ?
B7 B11 B10 B12 35.8(2) . . . . ?
B7 B11 B10 B9 -2.1(3) . . . . ?
B7 B12 B10 B6 1.3(3) . . . . ?
B7 B12 B10 B5 64.4(3) . . . . ?
B7 B12 B10 B11 -35.7(2) . . . . ?
B7 B12 B10 B9 101.6(2) . . . . ?
B7 B12 B9 B4 -1.3(3) . . . . ?
B7 B12 B9 B8 38.0(2) . . . . ?
B7 B12 B9 B5 -63.9(3) . . . . ?
B7 B12 B9 B10 -101.5(2) . . . . ?
B8 B4 B5 C1 102.9(2) . . . . ?
B8 B4 B5 B6 66.5(3) . . . . ?
B8 B4 B5 B10 3.7(3) . . . . ?
B8 B4 B5 B9 -36.0(2) . . . . ?
B8 B4 B9 B5 142.0(2) . . . . ?
B8 B4 B9 B12 39.7(2) . . . . ?
B8 B4 B9 B10 102.5(2) . . . . ?
B8 B7 B11 C2 -97.9(2) . . . . ?
B8 B7 B11 B6 -62.3(3) . . . . ?
B8 B7 B11 B12 37.5(2) . . . . ?
B8 B7 B11 B10 1.8(3) . . . . ?
B8 B7 B12 B11 -137.2(2) . . . . ?
B8 B7 B12 B10 -101.6(2) . . . . ?
B8 B7 B12 B9 -37.8(2) . . . . ?
B8 B12 B10 B6 -63.5(3) . . . . ?
B8 B12 B10 B5 -0.5(3) . . . . ?
B8 B12 B10 B11 -100.5(3) . . . . ?
B8 B12 B10 B9 36.8(2) . . . . ?
B8 B12 B9 B4 -39.3(2) . . . . ?
B8 B12 B9 B5 -101.9(2) . . . . ?
B8 B12 B9 B10 -139.5(2) . . . . ?
B5 C1 C3 C4 56.4(3) . . . . ?
B5 C1 B4 Co3 -155.40(17) . . . . ?
B5 C1 B4 B8 -104.5(2) . . . . ?
B5 C1 B4 B9 -37.6(2) . . . . ?
B5 C1 C2 Co3 116.35(19) . . . . ?
B5 C1 C2 B6 -37.5(2) . . . . ?
B5 C1 C2 B7 65.2(3) . . . . ?
B5 C1 C2 B11 1.1(3) . . . . ?
B5 C1 B6 C2 140.2(2) . . . . ?
B5 C1 B6 B11 102.2(2) . . . . ?
B5 C1 B6 B10 39.2(2) . . . . ?
B5 B4 B8 Co3 -117.8(2) . . . . ?
B5 B4 B8 B7 -66.2(3) . . . . ?
B5 B4 B8 B12 -3.9(3) . . . . ?
B5 B4 B8 B9 35.6(2) . . . . ?
B5 B4 B9 B8 -142.0(2) . . . . ?
B5 B4 B9 B12 -102.4(2) . . . . ?
B5 B4 B9 B10 -39.5(2) . . . . ?
B5 B6 B11 C2 98.9(2) . . . . ?
B5 B6 B11 B7 63.1(3) . . . . ?
B5 B6 B11 B12 -0.9(3) . . . . ?
B5 B6 B11 B10 -38.1(2) . . . . ?
B5 B6 B10 B11 137.4(2) . . . . ?
B5 B6 B10 B12 100.2(2) . . . . ?
B5 B6 B10 B9 37.0(2) . . . . ?
B5 B10 B9 B4 39.4(2) . . . . ?
B5 B10 B9 B8 101.6(2) . . . . ?
B5 B10 B9 B12 138.0(2) . . . . ?
B11 C2 B6 C1 -136.5(2) . . . . ?
B11 C2 B6 B5 -101.6(2) . . . . ?
B11 C2 B6 B10 -38.5(2) . . . . ?
B11 C2 B7 Co3 151.46(19) . . . . ?
B11 C2 B7 B8 100.6(2) . . . . ?
B11 C2 B7 B12 39.0(2) . . . . ?
B11 B6 B5 C1 -97.1(2) . . . . ?
B11 B6 B5 B4 -61.6(3) . . . . ?
B11 B6 B5 B10 38.3(2) . . . . ?
B11 B6 B5 B9 0.7(3) . . . . ?
B11 B6 B10 B5 -137.4(2) . . . . ?
B11 B6 B10 B12 -37.2(2) . . . . ?
B11 B6 B10 B9 -100.3(2) . . . . ?
B11 B7 B8 Co3 112.28(19) . . . . ?
B11 B7 B8 B4 60.8(3) . . . . ?
B11 B7 B8 B12 -37.8(2) . . . . ?
B11 B7 B8 B9 -0.7(3) . . . . ?
B11 B7 B12 B8 137.2(2) . . . . ?
B11 B7 B12 B10 35.6(2) . . . . ?
B11 B7 B12 B9 99.4(2) . . . . ?
B11 B12 B10 B6 37.0(2) . . . . ?
B11 B12 B10 B5 100.1(2) . . . . ?
B11 B12 B10 B9 137.3(2) . . . . ?
B11 B12 B9 B4 62.2(3) . . . . ?
B11 B12 B9 B8 101.5(3) . . . . ?
B11 B12 B9 B5 -0.4(3) . . . . ?
B11 B12 B9 B10 -37.9(2) . . . . ?
B11 B10 B9 B4 -60.5(3) . . . . ?
B11 B10 B9 B8 1.7(3) . . . . ?
B11 B10 B9 B5 -99.9(2) . . . . ?
B11 B10 B9 B12 38.0(2) . . . . ?
B5' C1' C2' Co3 -120.7(2) . . . . ?
B5' C1' C2' B7' -69.4(3) . . . . ?
B5' C1' C2' B6' 38.9(2) . . . . ?
B5' C1' C2' B11' -0.1(3) . . . . ?
B5' C1' B4' Co3 153.92(18) . . . . ?
B5' C1' B4' B8' 101.6(2) . . . . ?
B5' C1' B4' B9' 39.5(2) . . . . ?
B5' C1' B6' C2' -138.3(2) . . . . ?
B5' C1' B6' B11' -102.8(2) . . . . ?
B5' C1' B6' B10' -40.5(2) . . . . ?
B5' B4' B9' B8' 138.1(2) . . . . ?
B5' B4' B9' B12' 100.5(3) . . . . ?
B5' B4' B9' B10' 36.7(2) . . . . ?
B5' B6' B11' C2' -94.8(2) . . . . ?
B5' B6' B11' B7' -63.1(3) . . . . ?
B5' B6' B11' B12' 0.4(3) . . . . ?
B5' B6' B11' B10' 38.2(2) . . . . ?
B5' B6' B10' B12' -100.1(3) . . . . ?
B5' B6' B10' B11' -137.2(3) . . . . ?
B5' B6' B10' B9' -36.7(2) . . . . ?
B5' B9' B10' B12' 137.1(2) . . . . ?
B5' B9' B10' B6' 36.8(2) . . . . ?
B5' B9' B10' B11' 99.5(2) . . . . ?
B12' B7' B8' Co3 -150.49(19) . . . . ?
B12' B7' B8' B4' -100.4(2) . . . . ?
B12' B7' B8' B9' -37.8(2) . . . . ?
B12' B7' B11' C2' 133.2(2) . . . . ?
B12' B7' B11' B6' 100.8(3) . . . . ?
B12' B7' B11' B10' 36.7(2) . . . . ?
B12' B8' B4' Co3 -111.9(2) . . . . ?
B12' B8' B4' C1' -59.7(3) . . . . ?
B12' B8' B4' B5' 0.9(3) . . . . ?
B12' B8' B4' B9' 37.7(2) . . . . ?
B12' B8' B9' B4' -137.7(2) . . . . ?
B12' B8' B9' B5' -99.7(3) . . . . ?
B12' B8' B9' B10' -35.9(2) . . . . ?
B12' B11' B10' B5' 100.3(3) . . . . ?
B12' B11' B10' B6' 138.1(2) . . . . ?
B12' B11' B10' B9' 37.8(2) . . . . ?
B12' B9' B10' B5' -137.1(2) . . . . ?
B12' B9' B10' B6' -100.2(2) . . . . ?
B12' B9' B10' B11' -37.6(2) . . . . ?
B6' C1' C2' Co3 -159.62(17) . . . . ?
B6' C1' C2' B7' -108.2(2) . . . . ?
B6' C1' C2' B11' -39.0(2) . . . . ?
B6' C1' B4' Co3 118.9(2) . . . . ?
B6' C1' B4' B8' 66.5(3) . . . . ?
B6' C1' B4' B5' -35.0(2) . . . . ?
B6' C1' B4' B9' 4.5(3) . . . . ?
B6' C1' B5' B4' 144.1(2) . . . . ?
B6' C1' B5' B9' 103.8(2) . . . . ?
B6' C1' B5' B10' 40.9(2) . . . . ?
B6' C2' B7' Co3 -120.3(2) . . . . ?
B6' C2' B7' B8' -67.2(3) . . . . ?
B6' C2' B7' B12' -5.4(3) . . . . ?
B6' C2' B7' B11' 34.9(2) . . . . ?
B6' C2' B11' B7' -144.2(2) . . . . ?
B6' C2' B11' B12' -103.8(2) . . . . ?
B6' C2' B11' B10' -41.2(2) . . . . ?
B6' B5' B9' B8' 64.1(3) . . . . ?
B6' B5' B9' B4' 101.9(2) . . . . ?
B6' B5' B9' B12' 0.9(3) . . . . ?
B6' B5' B9' B10' -37.4(2) . . . . ?
B6' B5' B10' B12' 100.4(2) . . . . ?
B6' B5' B10' B11' 37.7(2) . . . . ?
B6' B5' B10' B9' 138.6(2) . . . . ?
B6' B11' B10' B5' -37.8(2) . . . . ?
B6' B11' B10' B12' -138.1(2) . . . . ?
B6' B11' B10' B9' -100.4(2) . . . . ?
B12 B7 B8 Co3 150.06(19) . . . . ?
B12 B7 B8 B4 98.6(2) . . . . ?
B12 B7 B8 B9 37.1(2) . . . . ?
B12 B7 B11 C2 -135.4(2) . . . . ?
B12 B7 B11 B6 -99.8(2) . . . . ?
B12 B7 B11 B10 -35.7(2) . . . . ?
B12 B8 B9 B4 134.5(2) . . . . ?
B12 B8 B9 B5 100.3(2) . . . . ?
B12 B8 B9 B10 36.6(2) . . . . ?
B12 B11 B10 B6 -138.4(2) . . . . ?
B12 B11 B10 B5 -100.6(2) . . . . ?
B12 B11 B10 B9 -37.9(2) . . . . ?
B12 B10 B9 B4 -98.5(2) . . . . ?
B12 B10 B9 B8 -36.4(2) . . . . ?
B12 B10 B9 B5 -138.0(2) . . . . ?
B10 B6 B5 C1 -135.4(2) . . . . ?
B10 B6 B5 B4 -99.9(2) . . . . ?
B10 B6 B5 B9 -37.6(2) . . . . ?
B10 B6 B11 C2 137.0(2) . . . . ?
B10 B6 B11 B7 101.3(2) . . . . ?
B10 B6 B11 B12 37.2(2) . . . . ?
B10 B5 B9 B4 -135.0(2) . . . . ?
B10 B5 B9 B8 -101.1(2) . . . . ?
B10 B5 B9 B12 -37.7(2) . . . . ?
B10 B11 B12 B7 140.5(2) . . . . ?
B10 B11 B12 B8 101.9(2) . . . . ?
B10 B11 B12 B9 37.9(2) . . . . ?
B10 B12 B9 B4 100.2(2) . . . . ?
B10 B12 B9 B8 139.5(2) . . . . ?
B10 B12 B9 B5 37.6(2) . . . . ?
B11' C2' B7' Co3 -155.21(19) . . . . ?
B11' C2' B7' B8' -102.1(2) . . . . ?
B11' C2' B7' B12' -40.3(2) . . . . ?
B11' C2' B6' C1' 138.4(2) . . . . ?
B11' C2' B6' B5' 103.0(2) . . . . ?
B11' C2' B6' B10' 41.0(2) . . . . ?
B11' B7' B8' Co3 -113.44(19) . . . . ?
B11' B7' B8' B4' -63.4(3) . . . . ?
B11' B7' B8' B12' 37.1(2) . . . . ?
B11' B7' B8' B9' -0.7(3) . . . . ?
B11' B7' B12' B8' -138.3(2) . . . . ?
B11' B7' B12' B9' -100.0(3) . . . . ?
B11' B7' B12' B10' -36.5(2) . . . . ?
B11' B12' B9' B8' -102.7(2) . . . . ?
B11' B12' B9' B4' -64.8(3) . . . . ?
B11' B12' B9' B5' -0.6(3) . . . . ?
B11' B12' B9' B10' 37.6(2) . . . . ?
B11' B12' B10' B5' -99.8(2) . . . . ?
B11' B12' B10' B6' -37.0(2) . . . . ?
B11' B12' B10' B9' -137.7(2) . . . . ?
B11' B6' B10' B5' 137.2(3) . . . . ?
B11' B6' B10' B12' 37.1(2) . . . . ?
B11' B6' B10' B9' 100.5(3) . . . . ?
B9' B8' B4' Co3 -149.6(2) . . . . ?
B9' B8' B4' C1' -97.4(2) . . . . ?
B9' B8' B4' B5' -36.8(2) . . . . ?
B9' B8' B12' B7' 137.4(2) . . . . ?
B9' B8' B12' B11' 99.5(2) . . . . ?
B9' B8' B12' B10' 35.8(2) . . . . ?
B9' B4' B5' C1' -133.7(2) . . . . ?
B9' B4' B5' B6' -101.1(2) . . . . ?
B9' B4' B5' B10' -37.0(2) . . . . ?
B9' B5' B6' C1' -95.9(2) . . . . ?
B9' B5' B6' C2' -61.4(3) . . . . ?
B9' B5' B6' B11' -0.8(3) . . . . ?
B9' B5' B6' B10' 37.5(2) . . . . ?
B9' B5' B10' B12' -38.2(2) . . . . ?
B9' B5' B10' B6' -138.6(2) . . . . ?
B9' B5' B10' B11' -100.9(3) . . . . ?
B9' B12' B11' C2' 62.4(3) . . . . ?
B9' B12' B11' B7' 101.9(2) . . . . ?
B9' B12' B11' B6' 0.2(3) . . . . ?
B9' B12' B11' B10' -37.5(2) . . . . ?
B9' B12' B10' B5' 37.9(2) . . . . ?
B9' B12' B10' B6' 100.7(2) . . . . ?
B9' B12' B10' B11' 137.7(2) . . . . ?
B9 B4 B8 Co3 -153.40(19) . . . . ?
B9 B4 B8 B7 -101.8(2) . . . . ?
B9 B4 B8 B12 -39.5(2) . . . . ?
B9 B4 B5 C1 138.9(2) . . . . ?
B9 B4 B5 B6 102.5(2) . . . . ?
B9 B4 B5 B10 39.8(2) . . . . ?
B9 B8 B12 B7 -138.3(2) . . . . ?
B9 B8 B12 B11 -100.1(2) . . . . ?
B9 B8 B12 B10 -36.5(2) . . . . ?
B9 B5 B10 B6 138.2(2) . . . . ?
B9 B5 B10 B11 100.6(2) . . . . ?
B9 B5 B10 B12 37.3(2) . . . . ?
B9 B12 B10 B6 -100.3(2) . . . . ?
B9 B12 B10 B5 -37.2(2) . . . . ?
B9 B12 B10 B11 -137.3(2) . . . . ?
B10' B5' B6' C1' -133.4(2) . . . . ?
B10' B5' B6' C2' -98.9(2) . . . . ?
B10' B5' B6' B11' -38.3(2) . . . . ?
B10' B5' B9' B8' 101.5(3) . . . . ?
B10' B5' B9' B4' 139.3(2) . . . . ?
B10' B5' B9' B12' 38.3(2) . . . . ?
B10' B12' B11' C2' 100.0(2) . . . . ?
B10' B12' B11' B7' 139.4(2) . . . . ?
B10' B12' B11' B6' 37.7(2) . . . . ?
B10' B12' B9' B8' -140.3(2) . . . . ?
B10' B12' B9' B4' -102.3(2) . . . . ?
B10' B12' B9' B5' -38.2(2) . . . . ?
B10' B6' B11' C2' -133.0(2) . . . . ?
B10' B6' B11' B7' -101.3(3) . . . . ?
B10' B6' B11' B12' -37.8(2) . . . . ?

loop_
_exptl_oxdiff_crystal_face_indexfrac_h
_exptl_oxdiff_crystal_face_indexfrac_k
_exptl_oxdiff_crystal_face_indexfrac_l
_exptl_oxdiff_crystal_face_x
_exptl_oxdiff_crystal_face_y
_exptl_oxdiff_crystal_face_z
-0.0057 1.0007 1.0003 -0.0451 -0.1620 -0.0312
-7.3274 -2.0948 5.2207 -0.0645 -0.2796 0.9579
0.7835 -5.1310 6.6672 -0.8399 0.2008 0.5043
-8.7800 -0.5688 -0.8279 0.6166 -0.1502 0.7728
5.2675 -3.6337 5.5544 -0.9720 0.2339 -0.0239
0.1345 -6.0130 -5.6024 0.2291 0.9541 0.1931
-5.6914 -5.8327 0.2808 0.1037 0.4394 0.8923
7.2082 3.6347 -3.7694 0.0099 0.0319 -0.9994
-0.1208 -7.5661 0.2669 -0.3270 0.7875 0.5223
0.0383 3.9278 7.8717 -0.5228 -0.8524 0.0092
0.0188 7.2553 2.6199 0.0707 -0.9170 -0.3925
-3.4182 6.0574 4.5318 0.0781 -0.9956 0.0524
-0.0982 6.7674 -4.1254 0.6427 -0.4956 -0.5843
-7.7230 3.5848 -0.9153 0.7269 -0.5569 0.4020
1.1604 2.3009 -8.7959 0.7820 0.2751 -0.5593
8.6765 -1.7590 -1.1876 -0.5311 0.5065 -0.6792
